data_4033137
loop_
_publ_author_name
'Riedel, Sibylle'
'Maichle-M\"ossmer, C\"acilia'
'Maier, Martin E.'

_publ_section_title
;
 Intramolecular Diels-Alder Reactions of Tethered Enoate Substituted
 Furans Induced by Dialkylaluminum Chloride.
;
_journal_issue 23
_journal_name_full 'The Journal of organic chemistry'
_journal_page_first 12798
_journal_page_last 12805
_journal_paper_doi 10.1021/acs.joc.7b02117
_journal_volume 82
_journal_year 2017
_chemical_absolute_configuration unk
_chemical_formula_sum 'C13 H20 O3'
_chemical_formula_weight 224.29
_space_group_crystal_system orthorhombic
_space_group_IT_number 19
_space_group_name_Hall 'P 2ac 2ab'
_space_group_name_H-M_alt 'P 21 21 21'
_symmetry_space_group_name_Hall 'P 2ac 2ab'
_symmetry_space_group_name_H-M 'P 21 21 21'
_atom_sites_solution_hydrogens geom
_audit_creation_method SHELXL-2014/7
_cell_angle_alpha 90
_cell_angle_beta 90
_cell_angle_gamma 90
_cell_formula_units_Z 4
_cell_length_a 5.1885(12)
_cell_length_b 8.975(2)
_cell_length_c 25.944(6)
_cell_measurement_reflns_used 124
_cell_measurement_temperature 150(2)
_cell_measurement_theta_max 25.08
_cell_measurement_theta_min 4.801
_cell_volume 1208.1(5)
_computing_cell_refinement 'Bruker SAINT'
_computing_data_collection 'Bruker COSMO'
_computing_data_reduction 'Bruker SAINT'
_computing_structure_refinement 'SHELXL-2014/7 (Sheldrick, 2014)'
_computing_structure_solution 'SHELXS-13 (Sheldrick 2008)'
_diffrn_ambient_temperature 150(2)
_diffrn_measured_fraction_theta_full 0.999
_diffrn_measured_fraction_theta_max 0.999
_diffrn_measurement_device_type 'Bruker APEX II DUO'
_diffrn_measurement_method 'omega scans'
_diffrn_radiation_type MoK\a
_diffrn_radiation_wavelength 0.71073
_diffrn_reflns_av_R_equivalents 0.0302
_diffrn_reflns_av_unetI/netI 0.0364
_diffrn_reflns_Laue_measured_fraction_full 0.999
_diffrn_reflns_Laue_measured_fraction_max 0.999
_diffrn_reflns_limit_h_max 6
_diffrn_reflns_limit_h_min -6
_diffrn_reflns_limit_k_max 11
_diffrn_reflns_limit_k_min -11
_diffrn_reflns_limit_l_max 32
_diffrn_reflns_limit_l_min -34
_diffrn_reflns_number 8190
_diffrn_reflns_point_group_measured_fraction_full 0.998
_diffrn_reflns_point_group_measured_fraction_max 0.991
_diffrn_reflns_theta_full 25.242
_diffrn_reflns_theta_max 28.281
_diffrn_reflns_theta_min 2.401
_diffrn_source 'ImuS-focus sealed tube'
_exptl_absorpt_coefficient_mu 0.086
_exptl_absorpt_correction_T_max 0.7457
_exptl_absorpt_correction_T_min 0.6805
_exptl_absorpt_correction_type numerical
_exptl_absorpt_process_details sadabs
_exptl_crystal_colour colourless
_exptl_crystal_density_diffrn 1.233
_exptl_crystal_description column
_exptl_crystal_F_000 488
_exptl_crystal_size_max 0.155
_exptl_crystal_size_mid 0.154
_exptl_crystal_size_min 0.110
_refine_diff_density_max 0.244
_refine_diff_density_min -0.152
_refine_diff_density_rms 0.038
_refine_ls_abs_structure_details
;
 Flack x determined using 924 quotients [(I+)-(I-)]/[(I+)+(I-)]
 (Parsons, Flack and Wagner, Acta Cryst. B69 (2013) 249-259).
;
_refine_ls_abs_structure_Flack 0.3(6)
_refine_ls_extinction_method none
_refine_ls_goodness_of_fit_ref 1.025
_refine_ls_hydrogen_treatment constr
_refine_ls_matrix_type full
_refine_ls_number_parameters 147
_refine_ls_number_reflns 2957
_refine_ls_number_restraints 0
_refine_ls_restrained_S_all 1.025
_refine_ls_R_factor_all 0.0484
_refine_ls_R_factor_gt 0.0405
_refine_ls_shift/su_max 0.000
_refine_ls_shift/su_mean 0.000
_refine_ls_structure_factor_coef Fsqd
_refine_ls_weighting_details 'w=1/[\s^2^(Fo^2^)+(0.0419P)^2^+0.2419P] where P=(Fo^2^+2Fc^2^)/3'
_refine_ls_weighting_scheme calc
_refine_ls_wR_factor_gt 0.0901
_refine_ls_wR_factor_ref 0.0952
_reflns_Friedel_coverage 0.677
_reflns_Friedel_fraction_full 0.997
_reflns_Friedel_fraction_max 0.979
_reflns_number_gt 2583
_reflns_number_total 2957
_reflns_threshold_expression 'I > 2\s(I)'
_cod_data_source_file jo7b02117_si_002.cif
_cod_data_source_block mo_sr112nl_0m_naphthalene_22_endo
_cod_depositor_comments 'Adding full bibliography for 4033135--4033140.cif.'
_cod_original_cell_volume 1208.2(5)
_cod_database_code 4033137
_shelx_shelxl_version_number 2014/7
_shelx_space_group_comment
;
The symmetry employed for this shelxl refinement is uniquely defined
by the following loop, which should always be used as a source of
symmetry information in preference to the above space-group names.
They are only intended as comments.
;
_shelx_estimated_absorpt_t_min 0.987
_shelx_estimated_absorpt_t_max 0.991

loop_
_space_group_symop_operation_xyz
'x, y, z'
'-x+1/2, -y, z+1/2'
'-x, y+1/2, -z+1/2'
'x+1/2, -y+1/2, -z'

loop_
_atom_site_label
_atom_site_type_symbol
_atom_site_fract_x
_atom_site_fract_y
_atom_site_fract_z
_atom_site_U_iso_or_equiv
_atom_site_adp_type
_atom_site_occupancy
_atom_site_site_symmetry_order
_atom_site_calc_flag
_atom_site_refinement_flags_posn
_atom_site_refinement_flags_adp
C1 C 0.1238(4) 0.5715(2) 0.15501(7) 0.0185(4) Uani 1 1 d . .
H1 H -0.0236 0.6263 0.1710 0.022 Uiso 1 1 calc R U
O1 O 0.0958(3) 0.73186(16) 0.02136(5) 0.0243(3) Uani 1 1 d . .
H1A H -0.0343 0.7500 0.0031 0.036 Uiso 1 1 calc R U
C2 C 0.3438(4) 0.5660(2) 0.19466(7) 0.0259(5) Uani 1 1 d . .
H2A H 0.5014 0.5282 0.1776 0.031 Uiso 1 1 calc R U
H2B H 0.3798 0.6683 0.2069 0.031 Uiso 1 1 calc R U
O2 O 0.0623(3) 0.89521(18) 0.14100(7) 0.0402(4) Uani 1 1 d . .
C3 C 0.2835(5) 0.4677(3) 0.24086(8) 0.0307(5) Uani 1 1 d . .
H3A H 0.4353 0.4638 0.2639 0.037 Uiso 1 1 calc R U
H3B H 0.1380 0.5111 0.2605 0.037 Uiso 1 1 calc R U
O3 O 0.4484(3) 0.88216(16) 0.10291(6) 0.0280(4) Uani 1 1 d . .
C4 C 0.2141(5) 0.3113(2) 0.22363(8) 0.0263(5) Uani 1 1 d . .
H4A H 0.1710 0.2499 0.2541 0.032 Uiso 1 1 calc R U
H4B H 0.3641 0.2653 0.2062 0.032 Uiso 1 1 calc R U
C5 C -0.0161(4) 0.3142(2) 0.18663(8) 0.0274(5) Uani 1 1 d . .
H5A H -0.0490 0.2120 0.1738 0.033 Uiso 1 1 calc R U
H5B H -0.1714 0.3478 0.2055 0.033 Uiso 1 1 calc R U
C6 C 0.0306(4) 0.4168(2) 0.14126(7) 0.0199(4) Uani 1 1 d . .
C7 C -0.0123(4) 0.3737(2) 0.09307(7) 0.0227(4) Uani 1 1 d . .
H7 H -0.0732 0.2751 0.0877 0.027 Uiso 1 1 calc R U
C8 C 0.0289(4) 0.4704(2) 0.04626(7) 0.0215(4) Uani 1 1 d . .
H8 H -0.1193 0.4537 0.0223 0.026 Uiso 1 1 calc R U
C9 C 0.0252(4) 0.6344(2) 0.06260(7) 0.0184(4) Uani 1 1 d . .
H9 H -0.1530 0.6604 0.0742 0.022 Uiso 1 1 calc R U
C10 C 0.2108(4) 0.6599(2) 0.10732(7) 0.0168(4) Uani 1 1 d . .
H10 H 0.3859 0.6244 0.0969 0.020 Uiso 1 1 calc R U
C11 C 0.2774(5) 0.4244(2) 0.01790(8) 0.0295(5) Uani 1 1 d . .
H11A H 0.2615 0.3212 0.0060 0.044 Uiso 1 1 calc R U
H11B H 0.4244 0.4325 0.0414 0.044 Uiso 1 1 calc R U
H11C H 0.3045 0.4901 -0.0118 0.044 Uiso 1 1 calc R U
C12 C 0.2261(4) 0.8245(2) 0.11931(7) 0.0214(4) Uani 1 1 d . .
C13 C 0.4837(5) 1.0395(2) 0.11188(9) 0.0364(6) Uani 1 1 d . .
H13A H 0.6650 1.0656 0.1065 0.055 Uiso 1 1 calc R U
H13B H 0.4343 1.0634 0.1474 0.055 Uiso 1 1 calc R U
H13C H 0.3756 1.0962 0.0879 0.055 Uiso 1 1 calc R U

loop_
_atom_site_aniso_label
_atom_site_aniso_U_11
_atom_site_aniso_U_22
_atom_site_aniso_U_33
_atom_site_aniso_U_23
_atom_site_aniso_U_13
_atom_site_aniso_U_12
C1 0.0184(10) 0.0198(9) 0.0174(8) 0.0009(7) 0.0005(7) 0.0009(8)
O1 0.0221(7) 0.0291(8) 0.0217(7) 0.0107(6) -0.0020(6) -0.0026(6)
C2 0.0320(12) 0.0232(10) 0.0224(10) 0.0000(8) -0.0098(9) -0.0040(9)
O2 0.0390(10) 0.0244(8) 0.0571(11) -0.0070(7) 0.0152(9) 0.0046(8)
C3 0.0412(14) 0.0317(11) 0.0192(9) 0.0006(9) -0.0069(9) 0.0008(11)
O3 0.0292(9) 0.0199(7) 0.0348(8) -0.0047(6) 0.0042(7) -0.0075(7)
C4 0.0286(11) 0.0274(11) 0.0228(9) 0.0082(8) -0.0022(9) -0.0001(9)
C5 0.0258(11) 0.0298(11) 0.0268(10) 0.0108(9) -0.0018(9) -0.0069(10)
C6 0.0147(9) 0.0214(9) 0.0236(9) 0.0049(7) -0.0010(8) -0.0024(8)
C7 0.0225(11) 0.0188(9) 0.0266(10) 0.0020(8) -0.0038(8) -0.0075(9)
C8 0.0214(11) 0.0238(9) 0.0194(9) 0.0003(8) -0.0038(8) -0.0038(9)
C9 0.0154(9) 0.0216(9) 0.0181(8) 0.0046(7) 0.0012(7) -0.0002(8)
C10 0.0147(9) 0.0179(9) 0.0179(8) 0.0001(7) 0.0012(7) -0.0004(7)
C11 0.0341(13) 0.0262(11) 0.0284(10) -0.0068(9) 0.0038(10) -0.0020(10)
C12 0.0237(11) 0.0203(10) 0.0202(9) 0.0012(7) -0.0006(8) 0.0000(9)
C13 0.0473(15) 0.0208(10) 0.0411(12) -0.0031(10) 0.0029(12) -0.0121(11)

loop_
_atom_type_symbol
_atom_type_description
_atom_type_scat_dispersion_real
_atom_type_scat_dispersion_imag
_atom_type_scat_source
C C 0.0033 0.0016 'International Tables Vol C Tables 4.2.6.8 and 6.1.1.4'
H H 0.0000 0.0000 'International Tables Vol C Tables 4.2.6.8 and 6.1.1.4'
O O 0.0106 0.0060 'International Tables Vol C Tables 4.2.6.8 and 6.1.1.4'

loop_
_geom_angle_atom_site_label_1
_geom_angle_atom_site_label_2
_geom_angle_atom_site_label_3
_geom_angle
C6 C1 C2 111.42(16)
C6 C1 C10 112.20(15)
C2 C1 C10 109.72(16)
C6 C1 H1 107.8
C2 C1 H1 107.8
C10 C1 H1 107.8
C9 O1 H1A 109.5
C3 C2 C1 113.19(18)
C3 C2 H2A 108.9
C1 C2 H2A 108.9
C3 C2 H2B 108.9
C1 C2 H2B 108.9
H2A C2 H2B 107.8
C4 C3 C2 110.69(16)
C4 C3 H3A 109.5
C2 C3 H3A 109.5
C4 C3 H3B 109.5
C2 C3 H3B 109.5
H3A C3 H3B 108.1
C12 O3 C13 115.98(18)
C3 C4 C5 110.74(18)
C3 C4 H4A 109.5
C5 C4 H4A 109.5
C3 C4 H4B 109.5
C5 C4 H4B 109.5
H4A C4 H4B 108.1
C6 C5 C4 111.87(17)
C6 C5 H5A 109.2
C4 C5 H5A 109.2
C6 C5 H5B 109.2
C4 C5 H5B 109.2
H5A C5 H5B 107.9
C7 C6 C1 122.88(16)
C7 C6 C5 121.90(18)
C1 C6 C5 115.21(16)
C6 C7 C8 124.56(18)
C6 C7 H7 117.7
C8 C7 H7 117.7
C7 C8 C9 109.17(15)
C7 C8 C11 110.42(18)
C9 C8 C11 113.59(17)
C7 C8 H8 107.8
C9 C8 H8 107.8
C11 C8 H8 107.8
O1 C9 C10 108.38(15)
O1 C9 C8 112.19(15)
C10 C9 C8 110.31(15)
O1 C9 H9 108.6
C10 C9 H9 108.6
C8 C9 H9 108.6
C12 C10 C9 109.67(16)
C12 C10 C1 110.74(15)
C9 C10 C1 110.43(15)
C12 C10 H10 108.6
C9 C10 H10 108.6
C1 C10 H10 108.6
C8 C11 H11A 109.5
C8 C11 H11B 109.5
H11A C11 H11B 109.5
C8 C11 H11C 109.5
H11A C11 H11C 109.5
H11B C11 H11C 109.5
O2 C12 O3 123.82(19)
O2 C12 C10 125.1(2)
O3 C12 C10 111.04(18)
O3 C13 H13A 109.5
O3 C13 H13B 109.5
H13A C13 H13B 109.5
O3 C13 H13C 109.5
H13A C13 H13C 109.5
H13B C13 H13C 109.5

loop_
_geom_bond_atom_site_label_1
_geom_bond_atom_site_label_2
_geom_bond_distance
C1 C6 1.513(3)
C1 C2 1.537(3)
C1 C10 1.538(2)
C1 H1 1.0000
O1 C9 1.430(2)
O1 H1A 0.8400
C2 C3 1.520(3)
C2 H2A 0.9900
C2 H2B 0.9900
O2 C12 1.201(3)
C3 C4 1.517(3)
C3 H3A 0.9900
C3 H3B 0.9900
O3 C12 1.334(3)
O3 C13 1.443(2)
C4 C5 1.533(3)
C4 H4A 0.9900
C4 H4B 0.9900
C5 C6 1.514(3)
C5 H5A 0.9900
C5 H5B 0.9900
C6 C7 1.327(3)
C7 C8 1.508(3)
C7 H7 0.9500
C8 C9 1.532(3)
C8 C11 1.541(3)
C8 H8 1.0000
C9 C10 1.525(3)
C9 H9 1.0000
C10 C12 1.512(3)
C10 H10 1.0000
C11 H11A 0.9800
C11 H11B 0.9800
C11 H11C 0.9800
C13 H13A 0.9800
C13 H13B 0.9800
C13 H13C 0.9800
